data_4307576
loop_
_publ_author_name
'Wen Zhang'
'Fei Zhao'
'Tao Liu'
'Mei Yuan'
'Zhe-Ming Wang'
'Song Gao'

_publ_section_title
;
Spin Crossover in a Series of Iron(II) Complexes of
2-(2-Alkyl-2H-tetrazol-5-yl)-1,10-phenanthroline: Effects of Alkyl Side
Chain, Solvent, and Anion
;
_journal_name_full 'Inorganic Chemistry'
_journal_page_first 2541
_journal_page_last 2555
_journal_paper_doi 10.1021/ic062062h
_journal_volume 46
_journal_year 2007
_chemical_formula_sum 'C38 H40 Cl2 Fe N12 O8'
_chemical_formula_weight 919.57
_chemical_name_systematic
; 
 ? 
;
_space_group_IT_number 15
_symmetry_cell_setting monoclinic
_symmetry_space_group_name_Hall '-C 2yc'
_symmetry_space_group_name_H-M 'C 1 2/c 1'
_atom_sites_solution_hydrogens geom
_atom_sites_solution_primary direct
_atom_sites_solution_secondary difmap
_audit_creation_method SHELXL-97
_cell_angle_alpha 90.00
_cell_angle_beta 126.857(2)
_cell_angle_gamma 90.00
_cell_formula_units_Z 4
_cell_length_a 23.5373(6)
_cell_length_b 12.1628(5)
_cell_length_c 18.6877(6)
_cell_measurement_reflns_used 45996
_cell_measurement_temperature 293(2)
_cell_measurement_theta_max 27.485
_cell_measurement_theta_min 3.395
_cell_volume 4280.6(3)
_computing_cell_refinement 'HKL Scalepack (Otwinowski & Minor, 1997)'
_computing_data_collection 'KappaCCD (Nonius B. V., 1998)'
_computing_data_reduction 'HKL Denzo (Otwinowski & Minor, 1997) & maXus (Mackay et al., 1998)'
_computing_molecular_graphics 'Bruker SHELXTL V5.1 (Sheldrick, 1998)'
_computing_publication_material 'SHELXL-97 (Sheldrick, 1997)'
_computing_structure_refinement 'SHELXL-97 (Sheldrick, 1997)'
_computing_structure_solution 'SHELXS-97 (Sheldrick, 1990)'
_diffrn_ambient_temperature 293(2)
_diffrn_detector_area_resol_mean 0.76
_diffrn_measured_fraction_theta_full 0.996
_diffrn_measured_fraction_theta_max 0.996
_diffrn_measurement_device_type 'NONIUS KappaCCD'
_diffrn_measurement_method CCD
_diffrn_radiation_monochromator graphite
_diffrn_radiation_source 'fine-focus sealed tube'
_diffrn_radiation_type MoK\a
_diffrn_radiation_wavelength 0.71073
_diffrn_reflns_av_R_equivalents 0.1090
_diffrn_reflns_av_sigmaI/netI 0.0925
_diffrn_reflns_limit_h_max 29
_diffrn_reflns_limit_h_min -30
_diffrn_reflns_limit_k_max 15
_diffrn_reflns_limit_k_min -15
_diffrn_reflns_limit_l_max 24
_diffrn_reflns_limit_l_min -22
_diffrn_reflns_number 41843
_diffrn_reflns_theta_full 27.49
_diffrn_reflns_theta_max 27.49
_diffrn_reflns_theta_min 3.46
_exptl_absorpt_coefficient_mu 0.542
_exptl_absorpt_correction_T_max 0.956
_exptl_absorpt_correction_T_min 0.868
_exptl_absorpt_correction_type empirical
_exptl_absorpt_process_details '(Blessing, 1995, 1997)'
_exptl_crystal_colour red
_exptl_crystal_density_diffrn 1.427
_exptl_crystal_density_method 'not measured'
_exptl_crystal_description plate
_exptl_crystal_F_000 1904
_exptl_crystal_size_max 0.37
_exptl_crystal_size_mid 0.21
_exptl_crystal_size_min 0.09
_refine_diff_density_max 0.411
_refine_diff_density_min -0.323
_refine_diff_density_rms 0.051
_refine_ls_extinction_method none
_refine_ls_goodness_of_fit_ref 0.918
_refine_ls_hydrogen_treatment mixed
_refine_ls_matrix_type full
_refine_ls_number_parameters 315
_refine_ls_number_reflns 4894
_refine_ls_number_restraints 20
_refine_ls_restrained_S_all 0.954
_refine_ls_R_factor_all 0.1293
_refine_ls_R_factor_gt 0.0499
_refine_ls_shift/su_max 0.005
_refine_ls_shift/su_mean 0.000
_refine_ls_structure_factor_coef Fsqd
_refine_ls_weighting_details 'calc w=1/[\s^2^(Fo^2^)+(0.0743P)^2^+0.0000P] where P=(Fo^2^+2Fc^2^)/3'
_refine_ls_weighting_scheme calc
_refine_ls_wR_factor_gt 0.1158
_refine_ls_wR_factor_ref 0.1376
_reflns_number_gt 2457
_reflns_number_total 4894
_reflns_threshold_expression >2sigma(I)
_cod_data_source_file ic062062hsi20061026_105250_11.cif
_cod_data_source_block 6a
_cod_depositor_comments
;
The following automatic conversions were performed:
'_symmetry_cell_setting' value 'Monoclinic' changed to 'monoclinic'
according to '/home/saulius/struct/CIF-dictionaries/cif_core.dic'
dictionary named 'cif_core.dic' version 2.4.1 from 2010-06-29.

Automatic conversion script
Id: cif_fix_enum 1527 2010-12-29 10:47:43Z saulius 
;
_cod_original_cell_volume 4280.6(2)
_cod_database_code 4307576

loop_
_symmetry_equiv_pos_as_xyz
'x, y, z'
'-x, y, -z+1/2'
'x+1/2, y+1/2, z'
'-x+1/2, y+1/2, -z+1/2'
'-x, -y, -z'
'x, -y, z-1/2'
'-x+1/2, -y+1/2, -z'
'x+1/2, -y+1/2, z-1/2'

loop_
_atom_site_label
_atom_site_type_symbol
_atom_site_fract_x
_atom_site_fract_y
_atom_site_fract_z
_atom_site_U_iso_or_equiv
_atom_site_adp_type
_atom_site_occupancy
_atom_site_symmetry_multiplicity
_atom_site_calc_flag
_atom_site_refinement_flags
_atom_site_disorder_assembly
_atom_site_disorder_group
Fe1 Fe 0.5000 0.55728(5) 0.2500 0.0398(2) Uani 1 2 d S . .
Cl1 Cl 0.75964(6) 0.60765(11) 0.31942(9) 0.0956(4) Uani 1 1 d D . .
N1 N 0.45801(12) 0.44329(19) 0.28221(15) 0.0445(6) Uani 1 1 d . . .
N2 N 0.56957(11) 0.56147(19) 0.37582(14) 0.0405(5) Uani 1 1 d . . .
N3 N 0.56225(12) 0.67410(19) 0.26233(15) 0.0428(6) Uani 1 1 d . . .
N4 N 0.56074(13) 0.7470(2) 0.20894(16) 0.0501(6) Uani 1 1 d . . .
N5 N 0.61089(13) 0.8182(2) 0.26332(18) 0.0561(7) Uani 1 1 d . . .
N6 N 0.64626(13) 0.7964(2) 0.35009(18) 0.0560(7) Uani 1 1 d . . .
C1 C 0.39759(17) 0.3858(3) 0.2326(2) 0.0562(8) Uani 1 1 d . . .
H1 H 0.3683 0.3958 0.1709 0.067 Uiso 1 1 calc R . .
C2 C 0.37706(19) 0.3122(3) 0.2694(2) 0.0681(10) Uani 1 1 d . . .
H2 H 0.3347 0.2737 0.2322 0.082 Uiso 1 1 calc R . .
C3 C 0.4179(2) 0.2949(3) 0.3597(3) 0.0675(10) Uani 1 1 d . . .
H3 H 0.4036 0.2454 0.3839 0.081 Uiso 1 1 calc R . .
C4 C 0.48208(18) 0.3534(3) 0.4153(2) 0.0582(8) Uani 1 1 d . . .
C12 C 0.49894(16) 0.4260(2) 0.37243(19) 0.0458(7) Uani 1 1 d . . .
C11 C 0.56075(15) 0.4920(2) 0.42431(18) 0.0463(7) Uani 1 1 d . . .
C10 C 0.62182(15) 0.6364(3) 0.41670(18) 0.0469(7) Uani 1 1 d . . .
C13 C 0.61479(14) 0.7052(2) 0.34773(18) 0.0460(7) Uani 1 1 d . . .
C5 C 0.5292(2) 0.3493(3) 0.5105(2) 0.0710(10) Uani 1 1 d . . .
H5 H 0.5191 0.3006 0.5400 0.085 Uiso 1 1 calc R . .
C14 C 0.6276(2) 0.9121(3) 0.2291(3) 0.0756(11) Uani 1 1 d . . .
H14A H 0.6588 0.8875 0.2146 0.091 Uiso 1 1 calc R . .
H14B H 0.6527 0.9674 0.2755 0.091 Uiso 1 1 calc R . .
C9 C 0.67018(16) 0.6396(3) 0.5103(2) 0.0634(9) Uani 1 1 d . . .
H9 H 0.7071 0.6903 0.5387 0.076 Uiso 1 1 calc R . .
C6 C 0.5875(2) 0.4128(3) 0.5597(2) 0.0714(10) Uani 1 1 d . . .
H6 H 0.6164 0.4074 0.6217 0.086 Uiso 1 1 calc R . .
C8 C 0.66180(18) 0.5655(3) 0.5597(2) 0.0684(10) Uani 1 1 d . . .
H8 H 0.6937 0.5664 0.6217 0.082 Uiso 1 1 calc R . .
C18 C 0.3920(4) 1.1109(6) 0.0812(5) 0.179(3) Uani 1 1 d . . .
H18A H 0.3738 1.0516 0.0968 0.214 Uiso 1 1 calc R . .
H18B H 0.4165 1.1613 0.1315 0.214 Uiso 1 1 calc R . .
C19 C 0.3318(3) 1.1686(6) 0.0063(5) 0.201(3) Uani 1 1 d . . .
H19A H 0.3462 1.2410 0.0026 0.301 Uiso 1 1 calc R . .
H19B H 0.2953 1.1741 0.0143 0.301 Uiso 1 1 calc R . .
H19C H 0.3140 1.1291 -0.0478 0.301 Uiso 1 1 calc R . .
C17 C 0.4449(2) 1.0639(4) 0.0727(3) 0.1090(15) Uani 1 1 d . . .
H17A H 0.4622 1.1222 0.0549 0.131 Uiso 1 1 calc R . .
H17B H 0.4212 1.0105 0.0244 0.131 Uiso 1 1 calc R . .
C7 C 0.60575(17) 0.4888(3) 0.51740(19) 0.0560(8) Uani 1 1 d . . .
C16 C 0.5080(2) 1.0087(4) 0.1538(3) 0.1043(14) Uani 1 1 d . . .
H16A H 0.5309 1.0618 0.2023 0.125 Uiso 1 1 calc R . .
H16B H 0.4906 0.9497 0.1708 0.125 Uiso 1 1 calc R . .
C15 C 0.5622(2) 0.9629(4) 0.1472(3) 0.1049(15) Uani 1 1 d . . .
H15A H 0.5777 1.0213 0.1271 0.126 Uiso 1 1 calc R . .
H15B H 0.5396 0.9074 0.1006 0.126 Uiso 1 1 calc R . .
O1 O 0.7227(9) 0.6877(12) 0.2712(9) 0.245(11) Uani 0.497(8) 1 d PD A 1
O2 O 0.8308(5) 0.6141(14) 0.3854(9) 0.154(7) Uani 0.497(8) 1 d PD A 1
O3 O 0.7477(4) 0.4987(6) 0.2845(5) 0.128(3) Uani 0.497(8) 1 d PD A 1
O4 O 0.7337(5) 0.5825(6) 0.3790(8) 0.136(4) Uani 0.497(8) 1 d PD A 1
O1' O 0.7703(4) 0.5837(9) 0.2500(5) 0.150(5) Uani 0.503(8) 1 d PD A 2
O2' O 0.6980(4) 0.5705(8) 0.2923(7) 0.133(4) Uani 0.503(8) 1 d PD A 2
O3' O 0.7405(6) 0.7273(8) 0.2903(7) 0.111(3) Uani 0.503(8) 1 d PD A 2
O4' O 0.8208(5) 0.6211(11) 0.3971(7) 0.128(5) Uani 0.503(8) 1 d PD A 2

loop_
_atom_site_aniso_label
_atom_site_aniso_U_11
_atom_site_aniso_U_22
_atom_site_aniso_U_33
_atom_site_aniso_U_23
_atom_site_aniso_U_13
_atom_site_aniso_U_12
Fe1 0.0379(3) 0.0405(4) 0.0398(3) 0.000 0.0228(3) 0.000
Cl1 0.0534(7) 0.0972(9) 0.1154(9) -0.0378(8) 0.0395(7) -0.0053(6)
N1 0.0471(14) 0.0420(14) 0.0482(13) -0.0006(12) 0.0306(12) 0.0009(12)
N2 0.0382(13) 0.0425(14) 0.0420(12) -0.0007(11) 0.0248(11) 0.0029(12)
N3 0.0412(14) 0.0420(14) 0.0483(14) 0.0006(11) 0.0286(12) 0.0003(11)
N4 0.0518(15) 0.0487(16) 0.0581(15) 0.0002(13) 0.0374(13) -0.0058(13)
N5 0.0524(16) 0.0498(17) 0.0728(18) 0.0020(14) 0.0412(15) -0.0064(14)
N6 0.0488(15) 0.0553(18) 0.0667(17) -0.0074(14) 0.0362(14) -0.0105(13)
C1 0.055(2) 0.048(2) 0.066(2) -0.0023(16) 0.0368(18) -0.0062(16)
C2 0.067(2) 0.058(2) 0.087(3) -0.0068(19) 0.050(2) -0.0164(18)
C3 0.085(3) 0.049(2) 0.095(3) 0.0046(19) 0.069(2) -0.0033(19)
C4 0.078(2) 0.0453(19) 0.072(2) 0.0086(16) 0.056(2) 0.0062(18)
C12 0.0541(19) 0.0398(18) 0.0511(17) 0.0033(14) 0.0356(16) 0.0051(14)
C11 0.0511(19) 0.0472(19) 0.0440(16) 0.0058(14) 0.0304(15) 0.0104(15)
C10 0.0385(17) 0.054(2) 0.0432(16) -0.0049(14) 0.0218(14) 0.0024(15)
C13 0.0380(16) 0.051(2) 0.0495(17) -0.0051(14) 0.0266(15) -0.0014(14)
C5 0.099(3) 0.063(2) 0.071(2) 0.0187(19) 0.061(2) 0.015(2)
C14 0.072(3) 0.064(3) 0.101(3) 0.011(2) 0.058(2) -0.0120(19)
C9 0.0457(19) 0.080(3) 0.0535(19) -0.0162(18) 0.0241(17) -0.0088(17)
C6 0.087(3) 0.080(3) 0.0504(19) 0.0160(18) 0.043(2) 0.016(2)
C8 0.065(2) 0.088(3) 0.0419(17) 0.0057(19) 0.0269(17) 0.010(2)
C18 0.145(6) 0.220(8) 0.177(6) 0.074(5) 0.099(5) 0.085(6)
C19 0.140(6) 0.175(7) 0.255(9) 0.027(6) 0.101(6) 0.043(6)
C17 0.101(4) 0.092(4) 0.126(4) 0.024(3) 0.064(3) 0.010(3)
C7 0.055(2) 0.064(2) 0.0436(17) 0.0072(16) 0.0270(16) 0.0102(17)
C16 0.115(4) 0.099(4) 0.120(4) 0.028(3) 0.082(3) 0.014(3)
C15 0.123(4) 0.077(3) 0.154(4) 0.027(3) 0.104(4) -0.003(3)
O1 0.216(15) 0.191(16) 0.141(9) 0.001(10) 0.007(9) 0.119(14)
O2 0.057(6) 0.188(13) 0.197(14) 0.083(9) 0.066(8) 0.019(6)
O3 0.159(7) 0.100(6) 0.168(7) -0.074(5) 0.122(6) -0.035(5)
O4 0.162(8) 0.132(6) 0.205(11) 0.017(6) 0.158(9) 0.031(5)
O1' 0.102(5) 0.200(11) 0.164(7) -0.093(7) 0.088(5) -0.005(5)
O2' 0.098(6) 0.161(8) 0.144(8) -0.009(6) 0.075(6) -0.046(5)
O3' 0.146(8) 0.096(6) 0.131(7) 0.005(5) 0.104(7) 0.035(5)
O4' 0.119(10) 0.117(8) 0.076(5) -0.018(5) 0.019(7) -0.051(7)

loop_
_atom_type_symbol
_atom_type_description
_atom_type_scat_dispersion_real
_atom_type_scat_dispersion_imag
_atom_type_scat_source
C C 0.0033 0.0016 'International Tables Vol C Tables 4.2.6.8 and 6.1.1.4'
H H 0.0000 0.0000 'International Tables Vol C Tables 4.2.6.8 and 6.1.1.4'
N N 0.0061 0.0033 'International Tables Vol C Tables 4.2.6.8 and 6.1.1.4'
O O 0.0106 0.0060 'International Tables Vol C Tables 4.2.6.8 and 6.1.1.4'
Cl Cl 0.1484 0.1585 'International Tables Vol C Tables 4.2.6.8 and 6.1.1.4'
Fe Fe 0.3463 0.8444 'International Tables Vol C Tables 4.2.6.8 and 6.1.1.4'

loop_
_geom_angle_atom_site_label_1
_geom_angle_atom_site_label_2
_geom_angle_atom_site_label_3
_geom_angle
_geom_angle_site_symmetry_1
_geom_angle_site_symmetry_3
_geom_angle_publ_flag
N2 Fe1 N2 176.92(14) . 2_655 ?
N2 Fe1 N3 78.77(9) . . ?
N2 Fe1 N3 98.95(9) 2_655 . ?
N2 Fe1 N3 98.95(9) . 2_655 ?
N2 Fe1 N3 78.77(9) 2_655 2_655 ?
N3 Fe1 N3 86.64(13) . 2_655 ?
N2 Fe1 N1 81.95(9) . . ?
N2 Fe1 N1 100.21(9) 2_655 . ?
N3 Fe1 N1 160.57(9) . . ?
N3 Fe1 N1 93.95(9) 2_655 . ?
N2 Fe1 N1 100.21(9) . 2_655 ?
N2 Fe1 N1 81.95(9) 2_655 2_655 ?
N3 Fe1 N1 93.95(9) . 2_655 ?
N3 Fe1 N1 160.57(9) 2_655 2_655 ?
N1 Fe1 N1 91.88(13) . 2_655 ?
O1 Cl1 O2' 81.9(9) . . ?
O1 Cl1 O4' 121.9(11) . . ?
O2' Cl1 O4' 135.0(8) . . ?
O1 Cl1 O2 123.4(11) . . ?
O2' Cl1 O2 148.6(8) . . ?
O4' Cl1 O2 17.8(11) . . ?
O1 Cl1 O3 122.0(8) . . ?
O2' Cl1 O3 68.4(5) . . ?
O4' Cl1 O3 114.1(7) . . ?
O2 Cl1 O3 105.3(7) . . ?
O1 Cl1 O1' 86.1(8) . . ?
O2' Cl1 O1' 108.9(5) . . ?
O4' Cl1 O1' 110.1(7) . . ?
O2 Cl1 O1' 92.4(7) . . ?
O3 Cl1 O1' 60.7(4) . . ?
O1 Cl1 O3' 22.2(11) . . ?
O2' Cl1 O3' 99.9(5) . . ?
O4' Cl1 O3' 99.8(7) . . ?
O2 Cl1 O3' 102.0(9) . . ?
O3 Cl1 O3' 141.9(5) . . ?
O1' Cl1 O3' 92.5(5) . . ?
O1 Cl1 O4 105.2(8) . . ?
O2' Cl1 O4 52.9(4) . . ?
O4' Cl1 O4 82.9(8) . . ?
O2 Cl1 O4 99.1(7) . . ?
O3 Cl1 O4 95.1(4) . . ?
O1' Cl1 O4 155.4(5) . . ?
O3' Cl1 O4 106.2(4) . . ?
C1 N1 C12 116.4(2) . . ?
C1 N1 Fe1 131.9(2) . . ?
C12 N1 Fe1 111.66(18) . . ?
C10 N2 C11 120.2(2) . . ?
C10 N2 Fe1 122.64(19) . . ?
C11 N2 Fe1 116.86(19) . . ?
N4 N3 C13 107.0(2) . . ?
N4 N3 Fe1 136.20(19) . . ?
C13 N3 Fe1 115.50(18) . . ?
N5 N4 N3 104.7(2) . . ?
N4 N5 N6 115.1(2) . . ?
N4 N5 C14 121.5(3) . . ?
N6 N5 C14 123.3(3) . . ?
C13 N6 N5 101.4(2) . . ?
N1 C1 C2 122.5(3) . . ?
C3 C2 C1 121.2(3) . . ?
C2 C3 C4 118.8(3) . . ?
C12 C4 C3 116.3(3) . . ?
C12 C4 C5 117.5(3) . . ?
C3 C4 C5 126.1(3) . . ?
N1 C12 C4 124.8(3) . . ?
N1 C12 C11 115.6(2) . . ?
C4 C12 C11 119.5(3) . . ?
N2 C11 C7 123.4(3) . . ?
N2 C11 C12 113.9(2) . . ?
C7 C11 C12 122.6(3) . . ?
N2 C10 C9 120.6(3) . . ?
N2 C10 C13 107.9(2) . . ?
C9 C10 C13 131.5(3) . . ?
N6 C13 N3 111.7(3) . . ?
N6 C13 C10 133.5(3) . . ?
N3 C13 C10 114.7(3) . . ?
C6 C5 C4 122.9(3) . . ?
N5 C14 C15 112.6(3) . . ?
C8 C9 C10 118.6(3) . . ?
C5 C6 C7 120.8(3) . . ?
C9 C8 C7 121.1(3) . . ?
C19 C18 C17 119.3(6) . . ?
C18 C17 C16 117.1(5) . . ?
C11 C7 C8 115.9(3) . . ?
C11 C7 C6 116.7(3) . . ?
C8 C7 C6 127.3(3) . . ?
C15 C16 C17 117.9(4) . . ?
C16 C15 C14 118.8(4) . . ?

loop_
_geom_bond_atom_site_label_1
_geom_bond_atom_site_label_2
_geom_bond_distance
_geom_bond_site_symmetry_2
_geom_bond_publ_flag
Fe1 N2 1.896(2) . ?
Fe1 N2 1.896(2) 2_655 ?
Fe1 N3 1.953(2) . ?
Fe1 N3 1.953(2) 2_655 ?
Fe1 N1 1.994(2) . ?
Fe1 N1 1.994(2) 2_655 ?
Cl1 O1 1.256(10) . ?
Cl1 O2' 1.297(6) . ?
Cl1 O4' 1.303(8) . ?
Cl1 O2 1.362(9) . ?
Cl1 O3 1.429(6) . ?
Cl1 O1' 1.490(7) . ?
Cl1 O3' 1.524(9) . ?
Cl1 O4 1.587(7) . ?
N1 C1 1.338(4) . ?
N1 C12 1.366(3) . ?
N2 C10 1.341(3) . ?
N2 C11 1.343(3) . ?
N3 N4 1.319(3) . ?
N3 C13 1.361(3) . ?
N4 N5 1.318(3) . ?
N5 N6 1.332(3) . ?
N5 C14 1.473(4) . ?
N6 C13 1.319(4) . ?
C1 C2 1.382(4) . ?
C2 C3 1.366(4) . ?
C3 C4 1.409(5) . ?
C4 C12 1.400(4) . ?
C4 C5 1.425(4) . ?
C12 C11 1.417(4) . ?
C11 C7 1.393(4) . ?
C10 C9 1.404(4) . ?
C10 C13 1.461(4) . ?
C5 C6 1.346(5) . ?
C14 C15 1.505(5) . ?
C9 C8 1.385(5) . ?
C6 C7 1.439(5) . ?
C8 C7 1.409(5) . ?
C18 C19 1.441(7) . ?
C18 C17 1.464(7) . ?
C17 C16 1.501(5) . ?
C16 C15 1.465(5) . ?
